data_2001153
loop_
_publ_author_name
'Bonh\^ote, P.'
'Ferigo, M.'
'Stoeckli-Evans, H.'
'Marty, W.'

_publ_section_title
;
 Structures of 2,6-bis(aminomethyl)pyridine (bamp) complexes of Fe^II^,
 Ni^II^, Zn^II^, Mn^II^, Co^III^ and Cu^II^
;
_journal_issue 12
_journal_name_full 'Acta Crystallographica Section C'
_journal_page_first 2102
_journal_page_last 2107
_journal_paper_doi 10.1107/S010827019300424X
_journal_volume 49
_journal_year 1993
_chemical_formula_moiety 'C14 H25.33 N6 O1.67 Cl2 Zn '
_chemical_formula_sum 'C14 H25.33 Cl2 N6 O1.67 Zn'
_chemical_formula_weight 440.67
_chemical_name_common ZnBAMP
_chemical_name_systematic
;
 Bis(2,6-diaminomethylpyridine)Zn(II)Dichloride . 1.67Hydrate
;
_space_group_IT_number 15
_symmetry_cell_setting monoclinic
_symmetry_space_group_name_Hall '-I 2ya'
_symmetry_space_group_name_H-M 'I 1 2/a 1'
_cell_angle_alpha 90.0
_cell_angle_beta 92.010(10)
_cell_angle_gamma 90.0
_cell_formula_units_Z 12
_cell_length_a 16.5400(10)
_cell_length_b 9.7090(10)
_cell_length_c 36.607(2)
_cell_measurement_reflns_used 50
_cell_measurement_temperature 294.0(10)
_cell_measurement_theta_max 22.5
_cell_measurement_theta_min 10.0
_cell_volume 5875.0(8)
_diffrn_ambient_temperature 293
_diffrn_measurement_device 'Stoe AED2 four-circle'
_diffrn_measurement_method '\w/\q scan b/P/b '
_diffrn_radiation_monochromator graphite
_diffrn_radiation_source 'xray tube'
_diffrn_radiation_type 'Molybdenum K\a'
_diffrn_radiation_wavelength 0.71073
_diffrn_reflns_av_R_equivalents 0.021
_diffrn_reflns_limit_h_max 19
_diffrn_reflns_limit_h_min -19
_diffrn_reflns_limit_k_max 11
_diffrn_reflns_limit_k_min -11
_diffrn_reflns_limit_l_max 43
_diffrn_reflns_limit_l_min 0
_diffrn_reflns_number 10350
_diffrn_reflns_reduction_process Lorentz-polorization
_diffrn_reflns_theta_max 25
_diffrn_reflns_theta_min 2.5
_diffrn_standards_decay_% 1.0
_diffrn_standards_interval_time 60
_diffrn_standards_number 4
_exptl_absorpt_coefficient_mu 1.58
_exptl_absorpt_correction_T_max 0.475
_exptl_absorpt_correction_T_min 0.358
_exptl_absorpt_correction_type empirical
_exptl_crystal_colour 'transparent pale yellow'
_exptl_crystal_density_diffrn 1.494
_exptl_crystal_description blocks
_exptl_crystal_F_000 2751
_exptl_crystal_size_max 0.65
_exptl_crystal_size_mid 0.61
_exptl_crystal_size_min 0.53
_refine_diff_density_max 0.46
_refine_diff_density_min -0.37
_refine_ls_goodness_of_fit_obs 1.73
_refine_ls_hydrogen_treatment refall
_refine_ls_matrix_type full
_refine_ls_number_parameters 487
_refine_ls_number_reflns 5066
_refine_ls_R_factor_all 0.036
_refine_ls_R_factor_obs 0.036
_refine_ls_shift/esd_max 0.014
_refine_ls_structure_factor_coef F
_refine_ls_weighting_details 'w = 1/[\s^2^(F) + 0.0025F^2^]'
_refine_ls_weighting_scheme calc
_refine_ls_wR_factor_all 0.091
_refine_ls_wR_factor_obs 0.091
_reflns_number_observed 5066
_reflns_number_total 5175
_reflns_observed_criterion 'Inet > 3.5\s(Inet)'
_cod_data_source_file mu1032.cif
_cod_data_source_block mu1032_structure_3_of_6
_cod_depositor_comments
;
The following automatic conversions were performed:
'_symmetry_cell_setting' value 'Monoclinic' changed to 'monoclinic'
according to '/home/saulius/struct/CIF-dictionaries/cif_core.dic'
dictionary named 'cif_core.dic' version 2.4.1 from 2010-06-29.

Automatic conversion script
Id: cif_fix_enum 1527 2010-12-29 10:47:43Z saulius 

The following automatic conversions were performed:

'_atom_site_thermal_displace_type' tag value 'Uij' was replaced with
'Uani' value 38 times.

'_refine_ls_matrix_type' tag value
'full-matrix' was replaced with 'full' value.

Automatic conversion script
Id: cif_fix_values 1646 2011-03-28 12:23:43Z adriana 

The following automatic conversions were performed:

'_symmetry_cell_setting' value 'Monoclinic' changed to 'monoclinic'
according to /home/saulius/struct/CIF-dictionaries/cif_core.dic
dictionary named 'cif_core.dic' version 2.4.1 from 2010-06-29.

Automatic conversion script
Id: cif_fix_values 1715 2011-07-08 13:25:40Z adriana 

The following automatic conversions were performed:

'_refine_ls_weighting_scheme' value '1/[\s^2^(F) + 0.0025F^2^]' was
changed to 'calc'. New tag '_refine_ls_weighting_details' was
created. The value of the new tag was set to 'w = 1/[\s^2^(F) +
0.0025F^2^]'.

Automatic conversion script
Id: cif_fix_values 3143 2015-03-26 13:38:13Z robertas 
;
_cod_original_cell_volume 5878.2(8)
_cod_original_sg_symbol_H-M 'I 2/a'
_cod_original_formula_sum 'C14 H25.33 N6 O1.67 Cl2 Zn '
_cod_database_code 2001153

loop_
_symmetry_equiv_pos_as_xyz
x,y,z
-x,-y,-z
1/2+x,1/2+y,1/2+z
1/2-x,1/2-y,1/2-z
1/2-x,y,-z
1/2+x,-y,z
-x,1/2+y,1/2-z
x,1/2-y,1/2+z

loop_
_atom_site_aniso_label
_atom_site_aniso_U_11
_atom_site_aniso_U_22
_atom_site_aniso_U_33
_atom_site_aniso_U_12
_atom_site_aniso_U_13
_atom_site_aniso_U_23
_atom_site_aniso_type_symbol
Zn2 0.0335(3) 0.0404(3) 0.0361(3) 0.00000 0.0017(4) 0.00000 Zn
N21 0.0351(13) 0.0397(12) 0.0355(13) -0.003(2) 0.006(2) -0.001(2) N
N22 0.0510(17) 0.0430(15) 0.0372(15) 0.013(3) 0.005(3) -0.005(2) N
N23 0.0487(17) 0.0453(15) 0.0503(17) -0.005(3) 0.016(3) -0.018(3) N
C21 0.0430(18) 0.0526(17) 0.0341(16) -0.005(3) 0.000(3) 0.010(3) C
C22 0.046(2) 0.081(3) 0.0401(18) -0.009(4) -0.011(3) 0.019(4) C
C23 0.0434(19) 0.084(3) 0.055(2) 0.012(4) -0.008(3) 0.042(4) C
C24 0.049(2) 0.069(2) 0.054(2) 0.020(4) 0.016(3) 0.020(4) C
C25 0.0432(17) 0.0448(16) 0.0452(18) 0.008(3) 0.014(3) 0.009(3) C
C26 0.053(2) 0.064(2) 0.045(2) -0.011(4) -0.004(3) -0.023(3) C
C27 0.057(2) 0.057(2) 0.060(2) 0.009(4) 0.021(4) -0.037(4) C
Zn1 0.0301(3) 0.0327(3) 0.0325(3) -0.0024(2) 0.0020(3) -0.0016(2) Zn
N1 0.0341(12) 0.0357(13) 0.0344(12) 0.000(2) -0.000(2) -0.002(2) N
N2 0.0474(15) 0.0383(15) 0.0349(14) 0.014(2) -0.006(2) 0.000(2) N
N3 0.0358(14) 0.0391(14) 0.0416(16) 0.007(2) -0.012(3) 0.002(2) N
N4 0.0305(12) 0.0362(12) 0.0399(13) 0.0024(19) 0.004(2) 0.003(2) N
N5 0.0528(17) 0.0397(14) 0.0353(15) -0.003(3) -0.011(3) -0.016(2) N
N6 0.0460(15) 0.0377(13) 0.0341(13) -0.004(2) -0.003(2) -0.008(2) N
C1 0.0303(15) 0.0386(14) 0.0446(17) 0.002(2) -0.015(3) -0.020(3) C
C2 0.0315(17) 0.060(2) 0.066(3) 0.007(3) 0.010(3) -0.024(3) C
C3 0.043(2) 0.072(2) 0.056(2) -0.018(3) 0.028(4) -0.018(4) C
C4 0.050(2) 0.068(2) 0.0438(18) -0.044(3) 0.010(3) 0.021(3) C
C5 0.0447(17) 0.0387(14) 0.0358(15) -0.011(3) -0.004(3) 0.002(2) C
C6 0.0381(17) 0.0441(17) 0.056(2) 0.013(3) -0.023(3) 0.013(3) C
C7 0.050(2) 0.0429(18) 0.067(2) 0.008(3) 0.006(3) 0.045(4) C
C8 0.0422(18) 0.0464(17) 0.0350(16) 0.012(3) 0.008(3) 0.013(2) C
C9 0.0434(19) 0.067(2) 0.048(2) 0.021(3) 0.016(3) 0.022(3) C
C10 0.0378(18) 0.086(3) 0.062(2) -0.001(4) 0.011(3) 0.058(4) C
C11 0.0434(18) 0.0523(18) 0.059(2) -0.020(3) -0.011(3) 0.022(3) C
C12 0.0366(15) 0.0360(14) 0.0469(17) -0.015(2) -0.013(3) 0.009(3) C
C13 0.067(3) 0.0500(19) 0.044(2) 0.003(3) 0.027(4) -0.026(3) C
C14 0.0483(19) 0.0421(19) 0.072(3) -0.022(3) 0.003(4) -0.035(4) C
Cl1 0.0550(6) 0.0628(6) 0.0417(5) 0.0022(7) -0.0073(8) -0.0004(7) Cl
Cl2 0.0632(6) 0.0726(6) 0.0390(5) 0.0350(9) 0.0022(8) -0.0008(7) Cl
Cl3 0.0680(7) 0.0788(7) 0.0538(6) 0.0466(10) 0.0326(10) 0.0229(9) Cl
OW1 0.065(2) 0.0698(19) 0.062(2) 0.017(3) 0.002(3) 0.005(3) O
OW2 0.064(2) 0.0565(16) 0.099(3) -0.012(3) -0.002(4) 0.005(3) O
OW3 0.200(9) 0.051(3) 0.166(8) 0.00000 -0.233(14) 0.00000 O

loop_
_atom_site_label
_atom_site_fract_x
_atom_site_fract_y
_atom_site_fract_z
_atom_site_U_iso_or_equiv
_atom_site_thermal_displace_type
_atom_site_calc_flag
_atom_site_refinement_flags
_atom_site_type_symbol
Zn2 0.75000 0.85796(5) 0.50000 0.0367(3) Uani ? S Zn
N21 0.87559(16) 0.8417(3) 0.51049(7) 0.0368(12) Uani ? . N
N22 0.77598(19) 1.0215(3) 0.54176(8) 0.0437(14) Uani ? . N
N23 0.78967(19) 0.7135(3) 0.45761(9) 0.0480(15) Uani ? . N
C21 0.9119(2) 0.9218(4) 0.53560(9) 0.0432(17) Uani ? . C
C22 0.9958(3) 0.9136(5) 0.54295(11) 0.056(2) Uani ? . C
C23 1.0390(3) 0.8204(5) 0.52324(12) 0.061(2) Uani ? . C
C24 1.0013(3) 0.7359(4) 0.49788(12) 0.057(2) Uani ? . C
C25 0.9181(2) 0.7483(3) 0.49211(10) 0.0442(15) Uani ? . C
C26 0.8594(3) 1.0189(5) 0.55608(11) 0.054(2) Uani ? . C
C27 0.8692(3) 0.6572(4) 0.46627(13) 0.058(2) Uani ? . C
Zn1 1.081070(19) 0.55765(3) 0.325810(9) 0.0318(2) Uani ? . Zn
N1 0.97044(15) 0.5025(3) 0.34685(7) 0.0348(11) Uani ? . N
N2 0.99357(18) 0.7002(3) 0.29716(8) 0.0403(13) Uani ? . N
N3 1.11527(18) 0.3870(3) 0.36309(10) 0.0390(14) Uani ? . N
N4 1.19100(15) 0.6243(3) 0.30599(7) 0.0355(12) Uani ? . N
N5 1.0960(2) 0.4249(3) 0.27673(9) 0.0427(14) Uani ? . N
N6 1.11705(18) 0.7176(3) 0.36540(7) 0.0393(13) Uani ? . N
C1 0.90615(19) 0.5826(3) 0.34082(9) 0.0380(14) Uani ? . C
C2 0.8368(2) 0.5643(4) 0.35982(13) 0.0526(19) Uani ? . C
C3 0.8338(3) 0.4581(4) 0.38449(13) 0.057(2) Uani ? . C
C4 0.8996(3) 0.3742(4) 0.39068(11) 0.0537(19) Uani ? . C
C5 0.9681(2) 0.3997(3) 0.37107(9) 0.0398(14) Uani ? . C
C6 0.9151(2) 0.6966(4) 0.31301(11) 0.0463(17) Uani ? . C
C7 1.0438(2) 0.3132(4) 0.37461(12) 0.053(2) Uani ? . C
C8 1.2252(2) 0.5561(3) 0.27912(9) 0.0412(15) Uani ? . C
C9 1.3011(2) 0.5926(4) 0.26746(11) 0.0527(19) Uani ? . C
C10 1.3410(2) 0.7004(5) 0.28441(12) 0.062(2) Uani ? . C
C11 1.3049(2) 0.7711(4) 0.31254(11) 0.0517(17) Uani ? . C
C12 1.22900(19) 0.7307(3) 0.32267(10) 0.0400(14) Uani ? . C
C13 1.1776(3) 0.4360(4) 0.26271(11) 0.0534(19) Uani ? . C
C14 1.1842(3) 0.7988(4) 0.35196(13) 0.054(2) Uani ? . C
Cl1 0.96402(6) 0.93404(9) 0.71268(3) 0.0533(5) Uani ? . Cl
Cl2 0.15226(7) 0.54138(11) 0.44286(3) 0.0582(5) Uani ? . Cl
Cl3 1.17677(7) 0.06509(11) 0.61371(3) 0.0665(6) Uani ? . Cl
OW1 0.9943(2) 0.0455(3) 0.63248(11) 0.0654(18) Uani ? . O
OW2 0.7885(2) 0.8297(4) 0.68031(13) 0.073(2) Uani ? . O
OW3 0.75000 0.2125(6) 0.00000 0.142(7) Uani ? S O
H22 1.026(4) 0.990(7) 0.5612(18) 0.097(18) Uiso ? . H
H23 1.091(4) 0.817(7) 0.5284(18) 0.098(19) Uiso ? . H
H24 1.028(2) 0.660(4) 0.4833(11) 0.044(9) Uiso ? . H
H26A 0.878(4) 1.114(6) 0.5561(17) 0.086(17) Uiso ? . H
H26B 0.858(3) 0.979(6) 0.5821(17) 0.079(15) Uiso ? . H
H27A 0.866(3) 0.564(4) 0.4795(13) 0.056(12) Uiso ? . H
H27B 0.903(3) 0.639(5) 0.4437(14) 0.064(13) Uiso ? . H
H2 0.796(3) 0.620(4) 0.3584(12) 0.049(11) Uiso ? . H
H3 0.792(3) 0.448(5) 0.4031(16) 0.070(14) Uiso ? . H
H4 0.902(3) 0.309(5) 0.4078(15) 0.068(13) Uiso ? . H
H6A 0.871(3) 0.686(5) 0.2984(15) 0.070(14) Uiso ? . H
H6B 0.898(3) 0.789(5) 0.3243(12) 0.055(11) Uiso ? . H
H7A 1.056(3) 0.279(5) 0.3983(13) 0.060(12) Uiso ? . H
H7B 1.032(3) 0.232(5) 0.3594(14) 0.069(14) Uiso ? . H
H9 1.321(3) 0.547(4) 0.2482(15) 0.060(13) Uiso ? . H
H10 1.394(3) 0.716(5) 0.2753(15) 0.075(14) Uiso ? . H
H11 1.331(3) 0.854(5) 0.3241(14) 0.069(14) Uiso ? . H
H13A 1.180(4) 0.441(6) 0.2373(19) 0.10(2) Uiso ? . H
H13B 1.209(3) 0.348(6) 0.2696(15) 0.078(15) Uiso ? . H
H14A 1.214(4) 0.822(6) 0.3723(17) 0.088(18) Uiso ? . H
H14B 1.165(3) 0.872(5) 0.3439(14) 0.059(13) Uiso ? . H
H22A 0.739(3) 1.017(4) 0.5612(12) 0.044(9) Uiso ? . H
H22B 0.762(2) 1.100(4) 0.5333(11) 0.037(9) Uiso ? . H
H23A 0.794(3) 0.761(5) 0.4351(16) 0.070(14) Uiso ? . H
H23B 0.756(3) 0.651(6) 0.4593(15) 0.068(15) Uiso ? . H
H2A 1.009(3) 0.787(5) 0.2966(12) 0.050(11) Uiso ? . H
H2B 0.992(4) 0.678(6) 0.2781(18) 0.082(18) Uiso ? . H
H3A 1.155(3) 0.331(5) 0.3533(13) 0.056(11) Uiso ? . H
H3B 1.133(2) 0.404(3) 0.3798(11) 0.017(8) Uiso ? . H
H5A 1.081(3) 0.327(5) 0.2819(12) 0.057(11) Uiso ? . H
H5B 1.068(3) 0.449(4) 0.2612(14) 0.046(12) Uiso ? . H
H6A 1.080(3) 0.769(5) 0.3703(15) 0.070(15) Uiso ? . H
H6B 1.131(3) 0.670(5) 0.3894(13) 0.063(12) Uiso ? . H
HAW1 0.999(4) 0.023(6) 0.6533(19) 0.076(18) Uiso ? . H
HAW2 0.827(4) 0.873(6) 0.6860(17) 0.073(16) Uiso ? . H
HBW1 1.041(3) 0.043(5) 0.6253(15) 0.058(14) Uiso ? . H
HBW2 0.768(5) 0.861(8) 0.660(2) 0.11(3) Uiso ? . H
HOW3 0.750(4) 0.173(6) 0.0200(16) 0.073(16) Uiso ? . H

loop_
_atom_type_symbol
_atom_type_description
_atom_type_scat_dispersion_real
_atom_type_scat_dispersion_imag
_atom_type_scat_source
C ? 0.002 0.002 'International Tables Vol. IV Table 2.2B'
H ? 0.000 0.000 'International Tables Vol. IV Table 2.2B'
N ? 0.004 0.003 'International Tables Vol. IV Table 2.2B'
O ? 0.008 0.006 'International Tables Vol. IV Table 2.2B'
Cl ? 0.132 0.159 'International Tables Vol. IV Table 2.2B'
Zn ? 0.222 1.431 'International Tables Vol. IV Table 2.2B'

loop_
_geom_angle_atom_site_label_1
_geom_angle_atom_site_label_2
_geom_angle_atom_site_label_3
_geom_angle_site_symmetry_1
_geom_angle_site_symmetry_2
_geom_angle_site_symmetry_3
_geom_angle
_geom_angle_publ_flag
N21 Zn2 N21a ? ? ? 171.40(10) no
N21 Zn2 N22 ? ? ? 76.33(11) no
N21 Zn2 N22a ? ? ? 110.05(11) no
N21 Zn2 N23 ? ? ? 76.39(11) no
N21 Zn2 N23a ? ? ? 98.05(11) no
N21a Zn2 N22 ? ? ? 110.05(11) no
N21a Zn2 N22a ? ? ? 76.33(11) no
N21a Zn2 N23 ? ? ? 98.05(11) no
N21a Zn2 N23a ? ? ? 76.39(11) no
N22 Zn2 N22a ? ? ? 89.47(12) no
N22 Zn2 N23 ? ? ? 151.26(12) no
N22 Zn2 N23a ? ? ? 91.46(12) no
N22a Zn2 N23 ? ? ? 91.46(12) no
N22a Zn2 N23a ? ? ? 151.26(12) no
N23 Zn2 N23a ? ? ? 101.15(13) no
Zn2 N21 C21 ? ? ? 120.1(2) ?
Zn2 N21 C25 ? ? ? 119.4(2) ?
C21 N21 C25 ? ? ? 120.5(3) ?
Zn2 N22 C26 ? ? ? 113.0(2) ?
Zn2 N23 C27 ? ? ? 112.1(2) ?
N21 C21 C22 ? ? ? 121.2(3) ?
N21 C21 C26 ? ? ? 117.1(3) ?
C22 C21 C26 ? ? ? 121.7(3) ?
C21 C22 C23 ? ? ? 117.7(4) ?
C22 C23 C24 ? ? ? 121.1(4) ?
C23 C24 C25 ? ? ? 118.4(4) ?
N21 C25 C24 ? ? ? 121.1(3) ?
N21 C25 C27 ? ? ? 115.5(3) ?
C24 C25 C27 ? ? ? 123.4(3) ?
N22 C26 C21 ? ? ? 112.9(3) ?
N23 C27 C25 ? ? ? 112.3(3) ?
N1 Zn1 N2 ? ? ? 76.66(10) no
N1 Zn1 N3 ? ? ? 77.76(10) no
N1 Zn1 N4 ? ? ? 176.69(10) no
N1 Zn1 N5 ? ? ? 105.85(11) no
N1 Zn1 N6 ? ? ? 99.19(10) no
N2 Zn1 N3 ? ? ? 154.38(11) no
N2 Zn1 N4 ? ? ? 101.73(10) no
N2 Zn1 N5 ? ? ? 93.90(12) no
N2 Zn1 N6 ? ? ? 91.61(11) no
N3 Zn1 N4 ? ? ? 103.89(10) no
N3 Zn1 N5 ? ? ? 91.77(13) no
N3 Zn1 N6 ? ? ? 93.74(12) no
N4 Zn1 N5 ? ? ? 77.07(11) no
N4 Zn1 N6 ? ? ? 77.90(11) no
N5 Zn1 N6 ? ? ? 154.97(12) no
Zn1 N1 C1 ? ? ? 119.8(2) ?
Zn1 N1 C5 ? ? ? 118.9(2) ?
C1 N1 C5 ? ? ? 120.3(3) ?
Zn1 N2 C6 ? ? ? 111.9(2) ?
Zn1 N3 C7 ? ? ? 110.8(2) ?
Zn1 N4 C8 ? ? ? 120.2(2) ?
Zn1 N4 C12 ? ? ? 118.7(2) ?
C8 N4 C12 ? ? ? 121.0(3) ?
Zn1 N5 C13 ? ? ? 111.7(2) ?
Zn1 N6 C14 ? ? ? 110.6(2) ?
N1 C1 C2 ? ? ? 121.2(3) ?
N1 C1 C6 ? ? ? 116.2(3) ?
C2 C1 C6 ? ? ? 122.5(3) ?
C1 C2 C3 ? ? ? 118.6(4) ?
C2 C3 C4 ? ? ? 120.5(4) ?
C3 C4 C5 ? ? ? 117.9(4) ?
N1 C5 C4 ? ? ? 121.4(3) ?
N1 C5 C7 ? ? ? 115.4(3) ?
C4 C5 C7 ? ? ? 123.2(3) ?
N2 C6 C1 ? ? ? 113.5(3) ?
N3 C7 C5 ? ? ? 112.4(3) ?
N4 C8 C9 ? ? ? 120.9(3) ?
N4 C8 C13 ? ? ? 116.6(3) ?
C9 C8 C13 ? ? ? 122.5(3) ?
C8 C9 C10 ? ? ? 118.8(4) ?
C9 C10 C11 ? ? ? 120.0(4) ?
C10 C11 C12 ? ? ? 118.5(4) ?
N4 C12 C11 ? ? ? 120.8(3) ?
N4 C12 C14 ? ? ? 115.7(3) ?
C11 C12 C14 ? ? ? 123.5(3) ?
N5 C13 C8 ? ? ? 112.9(3) ?
N6 C14 C12 ? ? ? 114.1(3) ?

loop_
_geom_bond_atom_site_label_1
_geom_bond_atom_site_label_2
_geom_bond_site_symmetry_1
_geom_bond_site_symmetry_2
_geom_bond_distance
_geom_bond_publ_flag
Zn2 N21 ? ? 2.106(3) no
Zn2 N21a ? ? 2.106(3) no
Zn2 N22 ? ? 2.235(3) no
Zn2 N22a ? ? 2.235(3) no
Zn2 N23 ? ? 2.208(3) no
Zn2 N23a ? ? 2.208(3) no
N21 C21 ? ? 1.331(4) ?
N21 C25 ? ? 1.343(4) ?
N22 C26 ? ? 1.459(5) ?
N23 C27 ? ? 1.450(5) ?
C21 C22 ? ? 1.406(5) ?
C21 C26 ? ? 1.501(5) ?
C22 C23 ? ? 1.373(7) ?
C23 C24 ? ? 1.372(7) ?
C24 C25 ? ? 1.389(5) ?
C25 C27 ? ? 1.510(6) ?
Zn1 N1 ? ? 2.081(3) no
Zn1 N2 ? ? 2.237(3) no
Zn1 N3 ? ? 2.208(3) no
Zn1 N4 ? ? 2.085(3) no
Zn1 N5 ? ? 2.232(3) no
Zn1 N6 ? ? 2.192(3) no
N1 C1 ? ? 1.330(4) ?
N1 C5 ? ? 1.336(4) ?
N2 C6 ? ? 1.441(5) ?
N3 C7 ? ? 1.458(5) ?
N4 C8 ? ? 1.328(4) ?
N4 C12 ? ? 1.345(4) ?
N5 C13 ? ? 1.465(6) ?
N6 C14 ? ? 1.462(5) ?
C1 C2 ? ? 1.375(5) ?
C1 C6 ? ? 1.515(5) ?
C2 C3 ? ? 1.373(6) ?
C3 C4 ? ? 1.373(6) ?
C4 C5 ? ? 1.385(5) ?
C5 C7 ? ? 1.510(5) ?
C8 C9 ? ? 1.388(5) ?
C8 C13 ? ? 1.518(5) ?
C9 C10 ? ? 1.373(7) ?
C10 C11 ? ? 1.390(7) ?
C11 C12 ? ? 1.379(5) ?
C12 C14 ? ? 1.481(5) ?

loop_
_geom_contact_atom_site_label_1
_geom_contact_atom_site_label_2
_geom_contact_distance
_geom_contact_site_symmetry_1
_geom_contact_site_symmetry_2
_geom_contact_publ_flag
? ? ? ? ? ?

loop_
_geom_torsion_atom_site_label_1
_geom_torsion_atom_site_label_2
_geom_torsion_atom_site_label_3
_geom_torsion_atom_site_label_4
_geom_torsion_site_symmetry_1
_geom_torsion_site_symmetry_2
_geom_torsion_site_symmetry_3
_geom_torsion_site_symmetry_4
_geom_torsion
_geom_torsion_publ_flag
? ? ? ? ? ? ? ? ? ?
